data_8102549
loop_
_publ_author_name
'Yu-Ting Wang'
'Hui-Ling Li'
'Jian-Ge Wang'

_publ_section_title
;
 Crystal structure of
 pentaaqua-tris[(1,3,4-thiadiazole-2,5-diyldithio)diacetato]diyttrium(III),
 Y2(H2O)5(C6H12NO4S3)3
;
_journal_issue 4
_journal_name_full 'Zeitschrift f\"ur Kristallographie - New Crystal Structures'
_journal_page_first 655
_journal_volume 224
_journal_year 2009
_chemical_formula_sum 'C18 H22 N6 O17 S9 Y2'
_chemical_formula_weight 1060.78
_chemical_name_systematic
;
pentaaqua-tris(1,3,4-thiadiazole-2,5-diyldithio)diacetato
-yttrium(III): [Y~2~(tzda)~3~(H~2~O)~5~]~n~ 
;
_space_group_IT_number 2
_symmetry_cell_setting triclinic
_symmetry_space_group_name_Hall '-P 1'
_symmetry_space_group_name_H-M 'P -1'
_atom_sites_solution_hydrogens geom
_atom_sites_solution_primary direct
_atom_sites_solution_secondary difmap
_audit_creation_method SHELXL-97
_cell_angle_alpha 64.6460(10)
_cell_angle_beta 82.2820(10)
_cell_angle_gamma 81.0890(10)
_cell_formula_units_Z 2
_cell_length_a 9.5713(9)
_cell_length_b 13.7001(13)
_cell_length_c 14.9315(14)
_cell_measurement_reflns_used 7173
_cell_measurement_temperature 291(2)
_cell_measurement_theta_max 28.26
_cell_measurement_theta_min 2.52
_cell_volume 1742.9(3)
_computing_cell_refinement 'Bruker SMART'
_computing_data_collection 'Bruker SMART'
_computing_data_reduction 'Bruker SAINT'
_computing_molecular_graphics 'Bruker SHELXTL'
_computing_publication_material 'Bruker SHELXTL'
_computing_structure_refinement 'SHELXL-97 (Sheldrick, 1997)'
_computing_structure_solution 'SHELXS-97 (Sheldrick, 1990)'
_diffrn_ambient_temperature 291(2)
_diffrn_measured_fraction_theta_full 0.993
_diffrn_measured_fraction_theta_max 0.993
_diffrn_measurement_device_type 'CCD area detector'
_diffrn_measurement_method 'phi and omega scans'
_diffrn_radiation_monochromator graphite
_diffrn_radiation_source 'fine-focus sealed tube'
_diffrn_radiation_type MoK\a
_diffrn_radiation_wavelength 0.71073
_diffrn_reflns_av_R_equivalents 0.0228
_diffrn_reflns_av_sigmaI/netI 0.0322
_diffrn_reflns_limit_h_max 11
_diffrn_reflns_limit_h_min -11
_diffrn_reflns_limit_k_max 16
_diffrn_reflns_limit_k_min -16
_diffrn_reflns_limit_l_max 18
_diffrn_reflns_limit_l_min -17
_diffrn_reflns_number 13372
_diffrn_reflns_theta_full 25.50
_diffrn_reflns_theta_max 25.50
_diffrn_reflns_theta_min 2.52
_exptl_absorpt_coefficient_mu 3.934
_exptl_absorpt_correction_T_max 0.5411
_exptl_absorpt_correction_T_min 0.2688
_exptl_absorpt_correction_type multi-scan
_exptl_absorpt_process_details sadabs
_exptl_crystal_colour colorless
_exptl_crystal_density_diffrn 2.021
_exptl_crystal_density_method 'not measured'
_exptl_crystal_description needlelike
_exptl_crystal_F_000 1060
_exptl_crystal_size_max 0.45
_exptl_crystal_size_mid 0.33
_exptl_crystal_size_min 0.18
_refine_diff_density_max 0.526
_refine_diff_density_min -0.387
_refine_diff_density_rms 0.073
_refine_ls_extinction_coef 0.0141(4)
_refine_ls_extinction_expression Fc^*^=kFc[1+0.001xFc^2^\l^3^/sin(2\q)]^-1/4^
_refine_ls_extinction_method SHELXL
_refine_ls_goodness_of_fit_ref 1.020
_refine_ls_hydrogen_treatment constr
_refine_ls_matrix_type full
_refine_ls_number_parameters 470
_refine_ls_number_reflns 6448
_refine_ls_number_restraints 0
_refine_ls_restrained_S_all 1.020
_refine_ls_R_factor_all 0.0308
_refine_ls_R_factor_gt 0.0244
_refine_ls_shift/su_max 0.003
_refine_ls_shift/su_mean 0.000
_refine_ls_structure_factor_coef Fsqd
_refine_ls_weighting_details 'calc w=1/[\s^2^(Fo^2^)+(0.0235P)^2^+1.2306P] where P=(Fo^2^+2Fc^2^)/3'
_refine_ls_weighting_scheme calc
_refine_ls_wR_factor_gt 0.0547
_refine_ls_wR_factor_ref 0.0573
_reflns_number_gt 5719
_reflns_number_total 6448
_reflns_threshold_expression >2sigma(I)
_cod_data_source_file 1267-2763.cff
_cod_data_source_block b
_cod_depositor_comments
;
The following automatic conversions were performed:
'_symmetry_cell_setting' value 'Triclinic' changed to 'triclinic'
according to '/home/saulius/struct/CIF-dictionaries/cif_core.dic'
dictionary named 'cif_core.dic' version 2.4.1 from 2010-06-29.

Automatic conversion script
Id: cif_fix_enum 1555 2011-01-17 13:19:09Z saulius 
;
_cod_original_sg_symbol_H-M P-1
_cod_database_code 8102549

loop_
_symmetry_equiv_pos_as_xyz
'x, y, z'
'-x, -y, -z'

loop_
_atom_site_label
_atom_site_type_symbol
_atom_site_fract_x
_atom_site_fract_y
_atom_site_fract_z
_atom_site_U_iso_or_equiv
_atom_site_adp_type
_atom_site_occupancy
_atom_site_symmetry_multiplicity
_atom_site_Wyckoff_symbol
_atom_site_calc_flag
_atom_site_refinement_flags
_atom_site_disorder_assembly
_atom_site_disorder_group
Y1 Y 0.70726(2) -0.033493(18) 1.049608(16) 0.01487(7) Uani 1 2 i d . . .
Y2 Y 0.86338(2) 0.436643(18) -0.046507(16) 0.01653(7) Uani 1 2 i d . . .
S1 S 0.85320(7) -0.32989(5) 1.45946(5) 0.02697(16) Uani 1 2 i d . . .
S2 S 0.64601(7) -0.16081(5) 1.50532(4) 0.02369(15) Uani 1 2 i d . . .
S3 S 0.49825(7) -0.09433(5) 1.66343(5) 0.02648(15) Uani 1 2 i d . . .
S4 S 0.72848(8) 0.28458(6) 0.68647(5) 0.03670(19) Uani 1 2 i d . . .
S5 S 0.78641(8) 0.41738(6) 0.46896(5) 0.03692(19) Uani 1 2 i d . . .
S6 S 0.68312(9) 0.52396(6) 0.26574(5) 0.03869(19) Uani 1 2 i d . . .
S7 S 0.84503(7) -0.01953(5) 0.74385(4) 0.02397(15) Uani 1 2 i d . . .
S8 S 0.75177(7) 0.08065(6) 0.53457(5) 0.02850(16) Uani 1 2 i d . . .
S9 S 0.83109(7) 0.19963(6) 0.31699(5) 0.03099(17) Uani 1 2 i d . . .
O1 O 0.7974(2) -0.18751(15) 1.17515(13) 0.0310(4) Uani 1 2 i d . . .
O2 O 0.9283(2) -0.33455(16) 1.27086(14) 0.0345(5) Uani 1 2 i d . . .
O3 O 0.40339(18) -0.13090(13) 1.93735(12) 0.0222(4) Uani 1 2 i d . . .
O4 O 0.36146(19) 0.00133(14) 1.79045(13) 0.0267(4) Uani 1 2 i d . . .
O5 O 0.54822(17) 0.04855(13) 0.90613(12) 0.0210(4) Uani 1 2 i d . . .
O6 O 0.73923(18) 0.12857(14) 0.88567(12) 0.0235(4) Uani 1 2 i d . . .
O7 O 0.7045(2) 0.44978(17) 0.08246(14) 0.0432(6) Uani 1 2 i d . . .
O8 O 0.5636(2) 0.60428(16) 0.04067(15) 0.0416(5) Uani 1 2 i d . . .
O9 O 1.10355(18) -0.04098(15) 0.93525(13) 0.0259(4) Uani 1 2 i d . . .
O10 O 0.88642(17) -0.08820(13) 0.94976(12) 0.0201(4) Uani 1 2 i d . . .
O11 O 0.90460(19) 0.27518(14) 0.11047(12) 0.0249(4) Uani 1 2 i d . . .
O12 O 1.01031(19) 0.41569(14) 0.08687(12) 0.0264(4) Uani 1 2 i d . . .
O13 O 0.64033(19) -0.18768(15) 1.03379(15) 0.0331(5) Uani 1 2 i d . . .
H1W H 0.5744 -0.1835 1.0002 0.050 Uiso 1 2 i d R . .
H2W H 0.6853 -0.2492 1.0512 0.050 Uiso 1 2 i d R . .
O14 O 1.0496(2) 0.31588(15) -0.07166(13) 0.0337(5) Uani 1 2 i d . . .
H3W H 1.0707 0.3153 -0.1273 0.051 Uiso 1 2 i d R . .
H4W H 1.0492 0.2531 -0.0273 0.051 Uiso 1 2 i d R . .
O15 O 0.8986(2) 0.48366(14) -0.21871(13) 0.0300(4) Uani 1 2 i d . . .
H5W H 0.8511 0.5316 -0.2632 0.045 Uiso 1 2 i d R . .
H6W H 0.9416 0.4379 -0.2387 0.045 Uiso 1 2 i d R . .
O16 O 0.68649(19) 0.57530(14) -0.11716(13) 0.0296(4) Uani 1 2 i d . . .
H7W H 0.6780 0.6251 -0.1733 0.044 Uiso 1 2 i d R . .
H8W H 0.6424 0.5930 -0.0735 0.044 Uiso 1 2 i d R . .
O17 O 0.7155(2) 0.32665(15) -0.05800(15) 0.0363(5) Uani 1 2 i d . . .
H9W H 0.6280 0.3375 -0.0465 0.054 Uiso 1 2 i d R . .
H10W H 0.7403 0.2617 -0.0438 0.054 Uiso 1 2 i d R . .
N1 N 0.7585(2) -0.33580(17) 1.63849(15) 0.0226(5) Uani 1 2 i d . . .
N2 N 0.6752(2) -0.27985(17) 1.68922(15) 0.0222(5) Uani 1 2 i d . . .
N3 N 0.5504(2) 0.3376(2) 0.53980(16) 0.0354(6) Uani 1 2 i d . . .
N4 N 0.5397(3) 0.3955(2) 0.43724(17) 0.0395(6) Uani 1 2 i d . . .
N5 N 0.9993(2) 0.09525(19) 0.57268(15) 0.0287(5) Uani 1 2 i d . . .
N6 N 0.9958(2) 0.14924(19) 0.46922(15) 0.0287(5) Uani 1 2 i d . . .
C1 C 0.8398(3) -0.2542(2) 1.25816(18) 0.0203(5) Uani 1 2 i d . . .
C2 C 0.7734(3) -0.2341(2) 1.34770(17) 0.0225(5) Uani 1 2 i d . . .
H2A H 0.6725 -0.2404 1.3552 0.027 Uiso 1 2 i calc R . .
H2B H 0.7855 -0.1608 1.3372 0.027 Uiso 1 2 i calc R . .
C3 C 0.7545(3) -0.28312(19) 1.54233(18) 0.0185(5) Uani 1 2 i d . . .
C4 C 0.6107(3) -0.18860(19) 1.62997(17) 0.0188(5) Uani 1 2 i d . . .
C5 C 0.4843(3) -0.1687(2) 1.79698(18) 0.0269(6) Uani 1 2 i d . . .
H5A H 0.4303 -0.2298 1.8157 0.032 Uiso 1 2 i calc R . .
H5B H 0.5780 -0.1964 1.8209 0.032 Uiso 1 2 i calc R . .
C6 C 0.4107(2) -0.0929(2) 1.84264(18) 0.0197(5) Uani 1 2 i d . . .
C7 C 0.6287(2) 0.12255(19) 0.85318(17) 0.0174(5) Uani 1 2 i d . . .
C8 C 0.5851(3) 0.2017(2) 0.75180(19) 0.0259(6) Uani 1 2 i d . . .
H8A H 0.4998 0.2475 0.7581 0.031 Uiso 1 2 i calc R . .
H8B H 0.5651 0.1626 0.7148 0.031 Uiso 1 2 i calc R . .
C9 C 0.6711(3) 0.3436(2) 0.56593(19) 0.0260(6) Uani 1 2 i d . . .
C10 C 0.6530(3) 0.4415(2) 0.39288(19) 0.0262(6) Uani 1 2 i d . . .
C11 C 0.5607(3) 0.4794(2) 0.21222(19) 0.0298(6) Uani 1 2 i d . . .
H11A H 0.5599 0.4012 0.2458 0.036 Uiso 1 2 i calc R . .
H11B H 0.4653 0.5136 0.2180 0.036 Uiso 1 2 i calc R . .
C12 C 0.6133(3) 0.5131(2) 0.10375(19) 0.0269(6) Uani 1 2 i d . . .
C13 C 0.9951(2) -0.04356(19) 0.89893(18) 0.0184(5) Uani 1 2 i d . . .
C14 C 0.9951(3) 0.0103(2) 0.78695(18) 0.0251(6) Uani 1 2 i d . . .
H14A H 1.0824 -0.0147 0.7582 0.030 Uiso 1 2 i calc R . .
H14B H 0.9920 0.0883 0.7644 0.030 Uiso 1 2 i calc R . .
C15 C 0.8809(3) 0.0550(2) 0.61561(18) 0.0208(5) Uani 1 2 i d . . .
C16 C 0.8756(3) 0.1472(2) 0.44018(18) 0.0211(5) Uani 1 2 i d . . .
C17 C 0.9754(3) 0.2821(2) 0.25555(18) 0.0259(6) Uani 1 2 i d . . .
H17A H 0.9686 0.3418 0.2751 0.031 Uiso 1 2 i calc R . .
H17B H 1.0659 0.2387 0.2732 0.031 Uiso 1 2 i calc R . .
C18 C 0.9624(2) 0.32469(19) 0.14541(18) 0.0185(5) Uani 1 2 i d . . .

loop_
_atom_site_aniso_label
_atom_site_aniso_U_11
_atom_site_aniso_U_22
_atom_site_aniso_U_33
_atom_site_aniso_U_23
_atom_site_aniso_U_13
_atom_site_aniso_U_12
Y1 0.01488(12) 0.01741(12) 0.01070(12) -0.00461(9) -0.00051(9) -0.00129(9)
Y2 0.02088(13) 0.01578(13) 0.01039(12) -0.00319(9) -0.00135(9) -0.00139(9)
S1 0.0361(4) 0.0268(3) 0.0142(3) -0.0093(3) -0.0058(3) 0.0131(3)
S2 0.0319(4) 0.0212(3) 0.0113(3) -0.0044(3) -0.0018(3) 0.0088(3)
S3 0.0351(4) 0.0207(3) 0.0157(3) -0.0047(3) 0.0043(3) 0.0057(3)
S4 0.0424(4) 0.0423(4) 0.0169(3) 0.0036(3) -0.0086(3) -0.0224(3)
S5 0.0357(4) 0.0461(4) 0.0198(4) 0.0007(3) -0.0045(3) -0.0198(3)
S6 0.0554(5) 0.0435(4) 0.0151(3) -0.0032(3) -0.0024(3) -0.0269(4)
S7 0.0255(3) 0.0328(4) 0.0114(3) -0.0049(3) -0.0005(2) -0.0107(3)
S8 0.0248(3) 0.0413(4) 0.0136(3) -0.0031(3) -0.0012(3) -0.0125(3)
S9 0.0333(4) 0.0421(4) 0.0123(3) -0.0011(3) -0.0034(3) -0.0185(3)
O1 0.0440(12) 0.0307(10) 0.0132(9) -0.0074(8) -0.0041(8) 0.0070(9)
O2 0.0411(12) 0.0350(11) 0.0255(11) -0.0168(9) -0.0048(9) 0.0156(9)
O3 0.0295(10) 0.0224(9) 0.0155(9) -0.0092(7) 0.0013(7) -0.0041(7)
O4 0.0312(10) 0.0239(10) 0.0222(10) -0.0097(8) -0.0013(8) 0.0049(8)
O5 0.0222(9) 0.0217(9) 0.0152(9) -0.0041(7) 0.0021(7) -0.0054(7)
O6 0.0231(9) 0.0288(10) 0.0157(9) -0.0049(8) -0.0026(7) -0.0062(7)
O7 0.0468(13) 0.0479(13) 0.0194(10) -0.0077(10) 0.0000(9) 0.0179(10)
O8 0.0513(13) 0.0325(12) 0.0299(11) -0.0087(10) 0.0078(10) 0.0050(10)
O9 0.0208(9) 0.0418(11) 0.0200(9) -0.0158(9) -0.0028(7) -0.0076(8)
O10 0.0191(9) 0.0261(9) 0.0139(9) -0.0077(7) 0.0034(7) -0.0050(7)
O11 0.0365(10) 0.0208(9) 0.0161(9) -0.0045(8) -0.0035(8) -0.0080(8)
O12 0.0354(10) 0.0210(9) 0.0172(9) 0.0004(8) -0.0029(8) -0.0114(8)
O13 0.0253(10) 0.0265(10) 0.0509(13) -0.0184(10) -0.0106(9) 0.0007(8)
O14 0.0460(12) 0.0281(10) 0.0172(10) -0.0063(8) 0.0013(9) 0.0111(9)
O15 0.0437(11) 0.0241(10) 0.0166(9) -0.0076(8) -0.0046(8) 0.0114(8)
O16 0.0366(11) 0.0303(10) 0.0119(9) -0.0046(8) -0.0002(8) 0.0110(8)
O17 0.0366(11) 0.0268(10) 0.0459(13) -0.0123(10) -0.0075(9) -0.0090(9)
N1 0.0282(12) 0.0226(11) 0.0144(11) -0.0075(9) -0.0033(9) 0.0052(9)
N2 0.0286(12) 0.0236(11) 0.0119(10) -0.0074(9) 0.0000(9) 0.0026(9)
N3 0.0338(13) 0.0478(15) 0.0161(12) -0.0008(11) -0.0033(10) -0.0164(11)
N4 0.0358(14) 0.0549(17) 0.0189(12) -0.0022(12) -0.0060(11) -0.0162(12)
N5 0.0282(12) 0.0381(13) 0.0133(11) -0.0024(10) -0.0018(9) -0.0103(10)
N6 0.0301(12) 0.0367(13) 0.0132(11) -0.0022(10) -0.0004(9) -0.0121(10)
C1 0.0226(13) 0.0229(13) 0.0158(13) -0.0079(11) -0.0006(10) -0.0046(10)
C2 0.0248(13) 0.0253(13) 0.0130(12) -0.0060(11) -0.0039(10) 0.0064(10)
C3 0.0225(13) 0.0166(12) 0.0159(12) -0.0067(10) -0.0044(10) 0.0022(10)
C4 0.0233(13) 0.0178(12) 0.0129(12) -0.0050(10) 0.0001(10) -0.0009(10)
C5 0.0390(16) 0.0225(14) 0.0159(13) -0.0081(11) 0.0012(11) 0.0036(11)
C6 0.0179(12) 0.0215(13) 0.0205(13) -0.0103(11) 0.0024(10) -0.0029(10)
C7 0.0191(12) 0.0194(12) 0.0120(12) -0.0066(10) 0.0016(10) 0.0005(10)
C8 0.0228(13) 0.0286(14) 0.0184(13) -0.0015(11) -0.0022(11) -0.0053(11)
C9 0.0351(15) 0.0232(14) 0.0156(13) -0.0023(11) -0.0016(11) -0.0088(11)
C10 0.0339(15) 0.0271(14) 0.0161(13) -0.0058(11) -0.0026(11) -0.0082(11)
C11 0.0284(14) 0.0443(17) 0.0181(14) -0.0139(13) 0.0010(11) -0.0079(12)
C12 0.0276(14) 0.0373(16) 0.0189(14) -0.0146(13) 0.0025(11) -0.0077(12)
C13 0.0189(12) 0.0208(13) 0.0179(12) -0.0114(10) 0.0016(10) -0.0016(10)
C14 0.0215(13) 0.0354(15) 0.0171(13) -0.0077(12) -0.0008(10) -0.0097(11)
C15 0.0258(13) 0.0236(13) 0.0117(12) -0.0061(10) 0.0003(10) -0.0041(10)
C16 0.0262(13) 0.0214(13) 0.0123(12) -0.0031(10) 0.0013(10) -0.0076(10)
C17 0.0315(14) 0.0282(14) 0.0145(13) -0.0025(11) -0.0020(11) -0.0131(11)
C18 0.0185(12) 0.0164(12) 0.0159(12) -0.0033(10) -0.0014(10) 0.0010(9)

loop_
_atom_type_symbol
_atom_type_description
_atom_type_scat_dispersion_real
_atom_type_scat_dispersion_imag
_atom_type_scat_source
C C 0.0033 0.0016 'International Tables Vol C Tables 4.2.6.8 and 6.1.1.4'
H H 0.0000 0.0000 'International Tables Vol C Tables 4.2.6.8 and 6.1.1.4'
N N 0.0061 0.0033 'International Tables Vol C Tables 4.2.6.8 and 6.1.1.4'
O O 0.0106 0.0060 'International Tables Vol C Tables 4.2.6.8 and 6.1.1.4'
S S 0.1246 0.1234 'International Tables Vol C Tables 4.2.6.8 and 6.1.1.4'
Y Y -2.7962 3.5667 'International Tables Vol C Tables 4.2.6.8 and 6.1.1.4'

loop_
_geom_angle_atom_site_label_1
_geom_angle_atom_site_label_2
_geom_angle_atom_site_label_3
_geom_angle
_geom_angle_site_symmetry_1
_geom_angle_site_symmetry_3
_geom_angle_publ_flag
O1 Y1 O9 84.78(7) . 2_757 ?
O1 Y1 O10 83.50(6) . . ?
O9 Y1 O10 79.05(6) 2_757 . ?
O1 Y1 O3 126.47(6) . 2_658 ?
O9 Y1 O3 77.38(6) 2_757 2_658 ?
O10 Y1 O3 139.18(6) . 2_658 ?
O1 Y1 O13 71.78(7) . . ?
O9 Y1 O13 143.58(6) 2_757 . ?
O10 Y1 O13 71.10(6) . . ?
O3 Y1 O13 139.02(6) 2_658 . ?
O1 Y1 O5 99.91(6) . 2_657 ?
O9 Y1 O5 144.22(6) 2_757 2_657 ?
O10 Y1 O5 136.61(6) . 2_657 ?
O3 Y1 O5 71.37(6) 2_658 2_657 ?
O13 Y1 O5 69.19(6) . 2_657 ?
O1 Y1 O6 150.89(6) . . ?
O9 Y1 O6 75.00(6) 2_757 . ?
O10 Y1 O6 72.38(6) . . ?
O3 Y1 O6 69.58(6) 2_658 . ?
O13 Y1 O6 113.61(6) . . ?
O5 Y1 O6 108.76(5) 2_657 . ?
O1 Y1 O5 146.84(6) . . ?
O9 Y1 O5 125.90(6) 2_757 . ?
O10 Y1 O5 90.02(5) . . ?
O3 Y1 O5 77.71(6) 2_658 . ?
O13 Y1 O5 75.34(6) . . ?
O5 Y1 O5 63.69(6) 2_657 . ?
O6 Y1 O5 51.39(5) . . ?
O1 Y1 O4 74.69(6) . 2_658 ?
O9 Y1 O4 75.72(6) 2_757 2_658 ?
O10 Y1 O4 147.83(6) . 2_658 ?
O3 Y1 O4 52.15(5) 2_658 2_658 ?
O13 Y1 O4 121.77(6) . 2_658 ?
O5 Y1 O4 71.54(6) 2_657 2_658 ?
O6 Y1 O4 118.79(6) . 2_658 ?
O5 Y1 O4 121.00(5) . 2_658 ?
O1 Y1 C6 100.38(7) . 2_658 ?
O9 Y1 C6 75.65(6) 2_757 2_658 ?
O10 Y1 C6 153.90(6) . 2_658 ?
O3 Y1 C6 26.37(6) 2_658 2_658 ?
O13 Y1 C6 134.78(7) . 2_658 ?
O5 Y1 C6 68.60(6) 2_657 2_658 ?
O6 Y1 C6 94.72(6) . 2_658 ?
O5 Y1 C6 99.57(6) . 2_658 ?
O4 Y1 C6 25.79(6) 2_658 2_658 ?
O1 Y1 C7 161.56(6) . . ?
O9 Y1 C7 100.14(7) 2_757 . ?
O10 Y1 C7 80.06(6) . . ?
O3 Y1 C7 71.94(6) 2_658 . ?
O13 Y1 C7 94.87(7) . . ?
O5 Y1 C7 86.53(6) 2_657 . ?
O6 Y1 C7 25.33(6) . . ?
O5 Y1 C7 26.06(6) . . ?
O4 Y1 C7 123.72(6) 2_658 . ?
C6 Y1 C7 98.05(7) 2_658 . ?
O17 Y2 O16 84.86(7) . . ?
O17 Y2 O12 161.12(7) . 2_765 ?
O16 Y2 O12 81.27(7) . 2_765 ?
O17 Y2 O7 87.00(8) . . ?
O16 Y2 O7 72.23(6) . . ?
O12 Y2 O7 100.78(7) 2_765 . ?
O17 Y2 O14 85.99(7) . . ?
O16 Y2 O14 146.65(6) . . ?
O12 Y2 O14 98.64(7) 2_765 . ?
O7 Y2 O14 139.11(7) . . ?
O17 Y2 O15 80.78(7) . . ?
O16 Y2 O15 74.59(6) . . ?
O12 Y2 O15 83.23(6) 2_765 . ?
O7 Y2 O15 145.47(7) . . ?
O14 Y2 O15 72.32(6) . . ?
O17 Y2 O11 80.21(6) . . ?
O16 Y2 O11 139.35(6) . . ?
O12 Y2 O11 118.59(6) 2_765 . ?
O7 Y2 O11 69.44(6) . . ?
O14 Y2 O11 69.68(6) . . ?
O15 Y2 O11 138.35(6) . . ?
O17 Y2 O12 132.45(6) . . ?
O16 Y2 O12 126.79(6) . . ?
O12 Y2 O12 66.42(7) 2_765 . ?
O7 Y2 O12 73.77(7) . . ?
O14 Y2 O12 81.75(6) . . ?
O15 Y2 O12 136.37(6) . . ?
O11 Y2 O12 52.44(5) . . ?
O17 Y2 C18 105.32(7) . . ?
O16 Y2 C18 135.01(6) . . ?
O12 Y2 C18 93.55(6) 2_765 . ?
O7 Y2 C18 64.90(7) . . ?
O14 Y2 C18 78.33(7) . . ?
O15 Y2 C18 149.57(6) . . ?
O11 Y2 C18 25.97(6) . . ?
O12 Y2 C18 27.18(6) . . ?
O17 Y2 Y2 164.49(5) . 2_765 ?
O16 Y2 Y2 106.34(5) . 2_765 ?
O12 Y2 Y2 34.39(4) 2_765 2_765 ?
O7 Y2 Y2 86.33(6) . 2_765 ?
O14 Y2 Y2 89.92(5) . 2_765 ?
O15 Y2 Y2 112.20(5) . 2_765 ?
O11 Y2 Y2 84.33(4) . 2_765 ?
O12 Y2 Y2 32.03(4) . 2_765 ?
C18 Y2 Y2 59.17(5) . 2_765 ?
C3 S1 C2 98.24(11) . . ?
C4 S2 C3 87.13(11) . . ?
C4 S3 C5 100.13(11) . . ?
C9 S4 C8 99.43(12) . . ?
C10 S5 C9 86.33(13) . . ?
C10 S6 C11 101.53(12) . . ?
C15 S7 C14 98.42(12) . . ?
C16 S8 C15 86.35(12) . . ?
C16 S9 C17 99.61(12) . . ?
C1 O1 Y1 162.62(17) . . ?
C6 O3 Y1 96.62(14) . 2_658 ?
C6 O4 Y1 89.01(14) . 2_658 ?
C7 O5 Y1 137.91(15) . 2_657 ?
C7 O5 Y1 93.26(14) . . ?
Y1 O5 Y1 116.31(6) 2_657 . ?
C7 O6 Y1 94.84(14) . . ?
C12 O7 Y2 142.83(18) . . ?
C13 O9 Y1 156.41(17) . 2_757 ?
C13 O10 Y1 130.83(15) . . ?
C18 O11 Y2 93.40(14) . . ?
C18 O12 Y2 154.83(16) . 2_765 ?
C18 O12 Y2 91.33(14) . . ?
Y2 O12 Y2 113.58(7) 2_765 . ?
Y1 O13 H1W 123.4 . . ?
Y1 O13 H2W 126.7 . . ?
H1W O13 H2W 109.1 . . ?
Y2 O14 H3W 121.3 . . ?
Y2 O14 H4W 113.0 . . ?
H3W O14 H4W 111.1 . . ?
Y2 O15 H5W 127.1 . . ?
Y2 O15 H6W 119.3 . . ?
H5W O15 H6W 110.1 . . ?
Y2 O16 H7W 133.8 . . ?
Y2 O16 H8W 109.2 . . ?
H7W O16 H8W 111.3 . . ?
Y2 O17 H9W 120.1 . . ?
Y2 O17 H10W 121.6 . . ?
H9W O17 H10W 110.8 . . ?
C3 N1 N2 112.14(19) . . ?
C4 N2 N1 112.73(19) . . ?
C9 N3 N4 111.9(2) . . ?
C10 N4 N3 111.9(2) . . ?
C15 N5 N6 112.2(2) . . ?
C16 N6 N5 112.0(2) . . ?
O2 C1 O1 124.6(2) . . ?
O2 C1 C2 119.1(2) . . ?
O1 C1 C2 116.3(2) . . ?
C1 C2 S1 111.15(17) . . ?
C1 C2 H2A 109.4 . . ?
S1 C2 H2A 109.4 . . ?
C1 C2 H2B 109.4 . . ?
S1 C2 H2B 109.4 . . ?
H2A C2 H2B 108.0 . . ?
N1 C3 S1 122.71(18) . . ?
N1 C3 S2 113.91(18) . . ?
S1 C3 S2 123.35(14) . . ?
N2 C4 S2 114.08(18) . . ?
N2 C4 S3 127.12(18) . . ?
S2 C4 S3 118.79(14) . . ?
C6 C5 S3 108.63(17) . . ?
C6 C5 H5A 110.0 . . ?
S3 C5 H5A 110.0 . . ?
C6 C5 H5B 110.0 . . ?
S3 C5 H5B 110.0 . . ?
H5A C5 H5B 108.3 . . ?
O4 C6 O3 122.1(2) . . ?
O4 C6 C5 121.6(2) . . ?
O3 C6 C5 116.2(2) . . ?
O4 C6 Y1 65.20(13) . 2_658 ?
O3 C6 Y1 57.01(12) . 2_658 ?
C5 C6 Y1 172.58(18) . 2_658 ?
O6 C7 O5 120.5(2) . . ?
O6 C7 C8 121.6(2) . . ?
O5 C7 C8 117.9(2) . . ?
O6 C7 Y1 59.83(12) . . ?
O5 C7 Y1 60.68(12) . . ?
C8 C7 Y1 178.56(17) . . ?
C7 C8 S4 108.73(17) . . ?
C7 C8 H8A 109.9 . . ?
S4 C8 H8A 109.9 . . ?
C7 C8 H8B 109.9 . . ?
S4 C8 H8B 109.9 . . ?
H8A C8 H8B 108.3 . . ?
N3 C9 S5 114.8(2) . . ?
N3 C9 S4 127.1(2) . . ?
S5 C9 S4 118.05(16) . . ?
N4 C10 S5 115.1(2) . . ?
N4 C10 S6 127.0(2) . . ?
S5 C10 S6 117.94(15) . . ?
C12 C11 S6 106.00(18) . . ?
C12 C11 H11A 110.5 . . ?
S6 C11 H11A 110.5 . . ?
C12 C11 H11B 110.5 . . ?
S6 C11 H11B 110.5 . . ?
H11A C11 H11B 108.7 . . ?
O7 C12 O8 123.9(2) . . ?
O7 C12 C11 117.7(3) . . ?
O8 C12 C11 118.4(2) . . ?
O9 C13 O10 124.3(2) . . ?
O9 C13 C14 116.8(2) . . ?
O10 C13 C14 118.8(2) . . ?
C13 C14 S7 111.87(17) . . ?
C13 C14 H14A 109.2 . . ?
S7 C14 H14A 109.2 . . ?
C13 C14 H14B 109.2 . . ?
S7 C14 H14B 109.2 . . ?
H14A C14 H14B 107.9 . . ?
N5 C15 S8 114.41(18) . . ?
N5 C15 S7 125.7(2) . . ?
S8 C15 S7 119.89(14) . . ?
N6 C16 S8 115.09(18) . . ?
N6 C16 S9 126.33(19) . . ?
S8 C16 S9 118.53(14) . . ?
C18 C17 S9 106.72(17) . . ?
C18 C17 H17A 110.4 . . ?
S9 C17 H17A 110.4 . . ?
C18 C17 H17B 110.4 . . ?
S9 C17 H17B 110.4 . . ?
H17A C17 H17B 108.6 . . ?
O11 C18 O12 119.6(2) . . ?
O11 C18 C17 121.4(2) . . ?
O12 C18 C17 119.0(2) . . ?
O11 C18 Y2 60.64(12) . . ?
O12 C18 Y2 61.50(12) . . ?
C17 C18 Y2 163.04(17) . . ?

loop_
_geom_bond_atom_site_label_1
_geom_bond_atom_site_label_2
_geom_bond_distance
_geom_bond_site_symmetry_2
_geom_bond_publ_flag
Y1 O1 2.2791(18) . ?
Y1 O9 2.2915(17) 2_757 ?
Y1 O10 2.3659(16) . ?
Y1 O3 2.4110(17) 2_658 ?
Y1 O13 2.4114(18) . ?
Y1 O5 2.4625(16) 2_657 ?
Y1 O6 2.5238(17) . ?
Y1 O5 2.5404(17) . ?
Y1 O4 2.5923(17) 2_658 ?
Y1 C6 2.855(2) 2_658 ?
Y1 C7 2.909(2) . ?
Y2 O17 2.2918(18) . ?
Y2 O16 2.3141(17) . ?
Y2 O12 2.3314(17) 2_765 ?
Y2 O7 2.3409(19) . ?
Y2 O14 2.3437(17) . ?
Y2 O15 2.3571(17) . ?
Y2 O11 2.4659(17) . ?
Y2 O12 2.4827(18) . ?
Y2 C18 2.824(2) . ?
S1 C3 1.735(2) . ?
S1 C2 1.802(2) . ?
S2 C4 1.728(2) . ?
S2 C3 1.736(2) . ?
S3 C4 1.747(2) . ?
S3 C5 1.806(3) . ?
S4 C9 1.754(3) . ?
S4 C8 1.817(3) . ?
S5 C10 1.723(3) . ?
S5 C9 1.732(3) . ?
S6 C10 1.755(3) . ?
S6 C11 1.810(3) . ?
S7 C15 1.756(2) . ?
S7 C14 1.817(2) . ?
S8 C16 1.734(2) . ?
S8 C15 1.737(3) . ?
S9 C16 1.751(3) . ?
S9 C17 1.811(2) . ?
O1 C1 1.259(3) . ?
O2 C1 1.241(3) . ?
O3 C6 1.277(3) . ?
O3 Y1 2.4110(17) 2_658 ?
O4 C6 1.243(3) . ?
O4 Y1 2.5923(17) 2_658 ?
O5 C7 1.280(3) . ?
O5 Y1 2.4625(16) 2_657 ?
O6 C7 1.249(3) . ?
O7 C12 1.242(3) . ?
O8 C12 1.266(3) . ?
O9 C13 1.245(3) . ?
O9 Y1 2.2916(17) 2_757 ?
O10 C13 1.273(3) . ?
O11 C18 1.239(3) . ?
O12 C18 1.290(3) . ?
O12 Y2 2.3313(17) 2_765 ?
O13 H1W 0.8384 . ?
O13 H2W 0.8323 . ?
O14 H3W 0.8315 . ?
O14 H4W 0.8315 . ?
O15 H5W 0.8334 . ?
O15 H6W 0.8352 . ?
O16 H7W 0.8280 . ?
O16 H8W 0.8314 . ?
O17 H9W 0.8352 . ?
O17 H10W 0.8247 . ?
N1 C3 1.305(3) . ?
N1 N2 1.394(3) . ?
N2 C4 1.299(3) . ?
N3 C9 1.292(3) . ?
N3 N4 1.401(3) . ?
N4 C10 1.293(3) . ?
N5 C15 1.302(3) . ?
N5 N6 1.401(3) . ?
N6 C16 1.291(3) . ?
C1 C2 1.517(3) . ?
C2 H2A 0.9700 . ?
C2 H2B 0.9700 . ?
C5 C6 1.514(3) . ?
C5 H5A 0.9700 . ?
C5 H5B 0.9700 . ?
C6 Y1 2.855(2) 2_658 ?
C7 C8 1.505(3) . ?
C8 H8A 0.9700 . ?
C8 H8B 0.9700 . ?
C11 C12 1.517(3) . ?
C11 H11A 0.9700 . ?
C11 H11B 0.9700 . ?
C13 C14 1.511(3) . ?
C14 H14A 0.9700 . ?
C14 H14B 0.9700 . ?
C17 C18 1.507(3) . ?
C17 H17A 0.9700 . ?
C17 H17B 0.9700 . ?

loop_
_geom_hbond_atom_site_label_D
_geom_hbond_atom_site_label_H
_geom_hbond_atom_site_label_A
_geom_hbond_distance_DH
_geom_hbond_distance_HA
_geom_hbond_distance_DA
_geom_hbond_angle_DHA
_geom_hbond_site_symmetry_A
O13 H1W O3 0.84 1.88 2.682(3) 158.9 1_554
O13 H2W O8 0.83 2.54 3.009(3) 116.7 1_546
O13 H2W O14 0.83 2.57 3.194(3) 132.4 2_756
O14 H3W O2 0.83 2.04 2.856(3) 165.3 2_756
O14 H3W O1 0.83 2.31 2.924(2) 131.5 2_756
O14 H4W O10 0.83 2.08 2.875(2) 158.7 2_756
O15 H5W N1 0.83 1.95 2.773(3) 168.4 1_563
O15 H6W O2 0.84 1.91 2.737(2) 168.2 2_756
O16 H7W N2 0.83 1.90 2.722(3) 169.5 1_563
O16 H7W N1 0.83 2.65 3.324(3) 139.3 1_563
O16 H8W O8 0.83 1.83 2.647(3) 167.8 .
O17 H9W O8 0.84 1.89 2.708(3) 166.7 2_665
O17 H10W O3 0.82 2.32 2.826(2) 120.6 2_657
O17 H10W O6 0.82 2.47 3.136(3) 138.9 1_554

loop_
_geom_torsion_atom_site_label_1
_geom_torsion_atom_site_label_2
_geom_torsion_atom_site_label_3
_geom_torsion_atom_site_label_4
_geom_torsion
_geom_torsion_site_symmetry_1
_geom_torsion_site_symmetry_2
_geom_torsion_site_symmetry_3
_geom_torsion_site_symmetry_4
_geom_torsion_publ_flag
O9 Y1 O1 C1 61.7(6) 2_757 . . . ?
O10 Y1 O1 C1 141.2(6) . . . . ?
O3 Y1 O1 C1 -8.4(6) 2_658 . . . ?
O13 Y1 O1 C1 -146.6(6) . . . . ?
O5 Y1 O1 C1 -82.5(6) 2_657 . . . ?
O6 Y1 O1 C1 107.4(6) . . . . ?
O5 Y1 O1 C1 -138.8(6) . . . . ?
O4 Y1 O1 C1 -14.9(6) 2_658 . . . ?
C6 Y1 O1 C1 -12.7(6) 2_658 . . . ?
C7 Y1 O1 C1 168.2(5) . . . . ?
O1 Y1 O5 C7 -144.91(14) . . . . ?
O9 Y1 O5 C7 9.63(15) 2_757 . . . ?
O10 Y1 O5 C7 -66.83(13) . . . . ?
O3 Y1 O5 C7 73.93(13) 2_658 . . . ?
O13 Y1 O5 C7 -137.26(14) . . . . ?
O5 Y1 O5 C7 149.03(17) 2_657 . . . ?
O6 Y1 O5 C7 0.37(12) . . . . ?
O4 Y1 O5 C7 104.20(13) 2_658 . . . ?
C6 Y1 O5 C7 88.78(13) 2_658 . . . ?
O1 Y1 O5 Y1 66.06(13) . . . 2_657 ?
O9 Y1 O5 Y1 -139.40(7) 2_757 . . 2_657 ?
O10 Y1 O5 Y1 144.14(7) . . . 2_657 ?
O3 Y1 O5 Y1 -75.10(7) 2_658 . . 2_657 ?
O13 Y1 O5 Y1 73.71(7) . . . 2_657 ?
O5 Y1 O5 Y1 -0.001(2) 2_657 . . 2_657 ?
O6 Y1 O5 Y1 -148.66(10) . . . 2_657 ?
O4 Y1 O5 Y1 -44.83(9) 2_658 . . 2_657 ?
C6 Y1 O5 Y1 -60.25(8) 2_658 . . 2_657 ?
C7 Y1 O5 Y1 -149.03(17) . . . 2_657 ?
O1 Y1 O6 C7 139.81(15) . . . . ?
O9 Y1 O6 C7 -172.62(15) 2_757 . . . ?
O10 Y1 O6 C7 104.34(14) . . . . ?
O3 Y1 O6 C7 -90.76(14) 2_658 . . . ?
O13 Y1 O6 C7 45.00(15) . . . . ?
O5 Y1 O6 C7 -29.87(15) 2_657 . . . ?
O5 Y1 O6 C7 -0.38(13) . . . . ?
O4 Y1 O6 C7 -108.64(14) 2_658 . . . ?
C6 Y1 O6 C7 -98.85(14) 2_658 . . . ?
O17 Y2 O7 C12 -108.3(3) . . . . ?
O16 Y2 O7 C12 -22.8(3) . . . . ?
O12 Y2 O7 C12 54.3(3) 2_765 . . . ?
O14 Y2 O7 C12 171.3(3) . . . . ?
O15 Y2 O7 C12 -39.4(4) . . . . ?
O11 Y2 O7 C12 171.0(4) . . . . ?
O12 Y2 O7 C12 115.7(3) . . . . ?
C18 Y2 O7 C12 143.2(4) . . . . ?
Y2 Y2 O7 C12 85.7(3) 2_765 . . . ?
O1 Y1 O10 C13 -115.5(2) . . . . ?
O9 Y1 O10 C13 -29.5(2) 2_757 . . . ?
O3 Y1 O10 C13 26.1(2) 2_658 . . . ?
O13 Y1 O10 C13 171.6(2) . . . . ?
O5 Y1 O10 C13 146.97(19) 2_657 . . . ?
O6 Y1 O10 C13 48.0(2) . . . . ?
O5 Y1 O10 C13 97.1(2) . . . . ?
O4 Y1 O10 C13 -68.3(2) 2_658 . . . ?
C6 Y1 O10 C13 -15.1(3) 2_658 . . . ?
C7 Y1 O10 C13 72.9(2) . . . . ?
O17 Y2 O11 C18 -165.14(15) . . . . ?
O16 Y2 O11 C18 -95.04(16) . . . . ?
O12 Y2 O11 C18 16.64(16) 2_765 . . . ?
O7 Y2 O11 C18 -74.68(15) . . . . ?
O14 Y2 O11 C18 105.54(15) . . . . ?
O15 Y2 O11 C18 130.89(14) . . . . ?
O12 Y2 O11 C18 10.27(13) . . . . ?
Y2 Y2 O11 C18 13.52(14) 2_765 . . . ?
O17 Y2 O12 C18 -3.69(18) . . . . ?
O16 Y2 O12 C18 118.48(14) . . . . ?
O12 Y2 O12 C18 176.27(18) 2_765 . . . ?
O7 Y2 O12 C18 66.42(14) . . . . ?
O14 Y2 O12 C18 -80.50(14) . . . . ?
O15 Y2 O12 C18 -133.85(13) . . . . ?
O11 Y2 O12 C18 -9.84(13) . . . . ?
Y2 Y2 O12 C18 176.27(18) 2_765 . . . ?
O17 Y2 O12 Y2 -179.96(8) . . . 2_765 ?
O16 Y2 O12 Y2 -57.79(10) . . . 2_765 ?
O12 Y2 O12 Y2 0.0 2_765 . . 2_765 ?
O7 Y2 O12 Y2 -109.85(9) . . . 2_765 ?
O14 Y2 O12 Y2 103.23(8) . . . 2_765 ?
O15 Y2 O12 Y2 49.88(12) . . . 2_765 ?
O11 Y2 O12 Y2 173.89(11) . . . 2_765 ?
C18 Y2 O12 Y2 -176.27(18) . . . 2_765 ?
C3 N1 N2 C4 0.9(3) . . . . ?
C9 N3 N4 C10 -0.1(4) . . . . ?
C15 N5 N6 C16 0.3(3) . . . . ?
Y1 O1 C1 O2 -155.2(5) . . . . ?
Y1 O1 C1 C2 26.3(7) . . . . ?
O2 C1 C2 S1 5.5(3) . . . . ?
O1 C1 C2 S1 -175.93(19) . . . . ?
C3 S1 C2 C1 179.83(18) . . . . ?
N2 N1 C3 S1 177.33(17) . . . . ?
N2 N1 C3 S2 -0.9(3) . . . . ?
C2 S1 C3 N1 170.3(2) . . . . ?
C2 S1 C3 S2 -11.59(19) . . . . ?
C4 S2 C3 N1 0.6(2) . . . . ?
C4 S2 C3 S1 -177.68(17) . . . . ?
N1 N2 C4 S2 -0.5(3) . . . . ?
N1 N2 C4 S3 -179.40(18) . . . . ?
C3 S2 C4 N2 0.0(2) . . . . ?
C3 S2 C4 S3 179.00(16) . . . . ?
C5 S3 C4 N2 -6.8(3) . . . . ?
C5 S3 C4 S2 174.28(15) . . . . ?
C4 S3 C5 C6 170.20(18) . . . . ?
Y1 O4 C6 O3 2.7(2) 2_658 . . . ?
Y1 O4 C6 C5 -176.6(2) 2_658 . . . ?
Y1 O3 C6 O4 -2.9(3) 2_658 . . . ?
Y1 O3 C6 C5 176.43(19) 2_658 . . . ?
S3 C5 C6 O4 5.1(3) . . . . ?
S3 C5 C6 O3 -174.23(18) . . . . ?
S3 C5 C6 Y1 -150.4(12) . . . 2_658 ?
Y1 O6 C7 O5 0.7(2) . . . . ?
Y1 O6 C7 C8 -179.8(2) . . . . ?
Y1 O5 C7 O6 135.8(2) 2_657 . . . ?
Y1 O5 C7 O6 -0.7(2) . . . . ?
Y1 O5 C7 C8 -43.7(3) 2_657 . . . ?
Y1 O5 C7 C8 179.79(19) . . . . ?
Y1 O5 C7 Y1 136.5(2) 2_657 . . . ?
O1 Y1 C7 O6 -96.9(2) . . . . ?
O9 Y1 C7 O6 7.24(14) 2_757 . . . ?
O10 Y1 C7 O6 -69.63(14) . . . . ?
O3 Y1 C7 O6 80.28(14) 2_658 . . . ?
O13 Y1 C7 O6 -139.44(14) . . . . ?
O5 Y1 C7 O6 151.81(14) 2_657 . . . ?
O5 Y1 C7 O6 179.3(2) . . . . ?
O4 Y1 C7 O6 86.76(14) 2_658 . . . ?
C6 Y1 C7 O6 84.01(14) 2_658 . . . ?
O1 Y1 C7 O5 83.8(3) . . . . ?
O9 Y1 C7 O5 -172.09(13) 2_757 . . . ?
O10 Y1 C7 O5 111.04(13) . . . . ?
O3 Y1 C7 O5 -99.05(13) 2_658 . . . ?
O13 Y1 C7 O5 41.23(13) . . . . ?
O5 Y1 C7 O5 -27.52(15) 2_657 . . . ?
O6 Y1 C7 O5 -179.3(2) . . . . ?
O4 Y1 C7 O5 -92.57(14) 2_658 . . . ?
C6 Y1 C7 O5 -95.32(13) 2_658 . . . ?
O1 Y1 C7 C8 76(7) . . . . ?
O9 Y1 C7 C8 -180(100) 2_757 . . . ?
O10 Y1 C7 C8 103(7) . . . . ?
O3 Y1 C7 C8 -107(7) 2_658 . . . ?
O13 Y1 C7 C8 34(7) . . . . ?
O5 Y1 C7 C8 -35(7) 2_657 . . . ?
O6 Y1 C7 C8 173(7) . . . . ?
O5 Y1 C7 C8 -8(7) . . . . ?
O4 Y1 C7 C8 -100(7) 2_658 . . . ?
C6 Y1 C7 C8 -103(7) 2_658 . . . ?
O6 C7 C8 S4 8.5(3) . . . . ?
O5 C7 C8 S4 -171.99(17) . . . . ?
Y1 C7 C8 S4 -165(7) . . . . ?
C9 S4 C8 C7 166.72(18) . . . . ?
N4 N3 C9 S5 -1.4(3) . . . . ?
N4 N3 C9 S4 179.4(2) . . . . ?
C10 S5 C9 N3 1.9(2) . . . . ?
C10 S5 C9 S4 -178.88(18) . . . . ?
C8 S4 C9 N3 8.3(3) . . . . ?
C8 S4 C9 S5 -170.82(16) . . . . ?
N3 N4 C10 S5 1.6(3) . . . . ?
N3 N4 C10 S6 -178.5(2) . . . . ?
C9 S5 C10 N4 -2.0(2) . . . . ?
C9 S5 C10 S6 178.14(18) . . . . ?
C11 S6 C10 N4 -23.6(3) . . . . ?
C11 S6 C10 S5 156.26(16) . . . . ?
C10 S6 C11 C12 -159.78(19) . . . . ?
Y2 O7 C12 O8 10.2(5) . . . . ?
Y2 O7 C12 C11 -168.7(2) . . . . ?
S6 C11 C12 O7 86.5(3) . . . . ?
S6 C11 C12 O8 -92.5(3) . . . . ?
Y1 O9 C13 O10 -140.1(3) 2_757 . . . ?
Y1 O9 C13 C14 40.0(5) 2_757 . . . ?
Y1 O10 C13 O9 73.2(3) . . . . ?
Y1 O10 C13 C14 -106.9(2) . . . . ?
O9 C13 C14 S7 170.19(18) . . . . ?
O10 C13 C14 S7 -9.7(3) . . . . ?
C15 S7 C14 C13 179.71(19) . . . . ?
N6 N5 C15 S8 -1.0(3) . . . . ?
N6 N5 C15 S7 179.16(19) . . . . ?
C16 S8 C15 N5 1.1(2) . . . . ?
C16 S8 C15 S7 -179.11(17) . . . . ?
C14 S7 C15 N5 13.0(3) . . . . ?
C14 S7 C15 S8 -166.82(16) . . . . ?
N5 N6 C16 S8 0.5(3) . . . . ?
N5 N6 C16 S9 -176.88(19) . . . . ?
C15 S8 C16 N6 -0.9(2) . . . . ?
C15 S8 C16 S9 176.73(17) . . . . ?
C17 S9 C16 N6 -14.4(3) . . . . ?
C17 S9 C16 S8 168.28(16) . . . . ?
C16 S9 C17 C18 173.93(18) . . . . ?
Y2 O11 C18 O12 -18.2(2) . . . . ?
Y2 O11 C18 C17 160.5(2) . . . . ?
Y2 O12 C18 O11 -170.0(3) 2_765 . . . ?
Y2 O12 C18 O11 18.1(2) . . . . ?
Y2 O12 C18 C17 11.3(5) 2_765 . . . ?
Y2 O12 C18 C17 -160.6(2) . . . . ?
Y2 O12 C18 Y2 171.9(4) 2_765 . . . ?
S9 C17 C18 O11 -26.4(3) . . . . ?
S9 C17 C18 O12 152.31(19) . . . . ?
S9 C17 C18 Y2 65.4(6) . . . . ?
O17 Y2 C18 O11 15.19(15) . . . . ?
O16 Y2 C18 O11 113.40(15) . . . . ?
O12 Y2 C18 O11 -165.41(14) 2_765 . . . ?
O7 Y2 C18 O11 94.35(15) . . . . ?
O14 Y2 C18 O11 -67.30(14) . . . . ?
O15 Y2 C18 O11 -82.75(19) . . . . ?
O12 Y2 C18 O11 -162.0(2) . . . . ?
Y2 Y2 C18 O11 -164.28(16) 2_765 . . . ?
O17 Y2 C18 O12 177.17(13) . . . . ?
O16 Y2 C18 O12 -84.62(16) . . . . ?
O12 Y2 C18 O12 -3.43(17) 2_765 . . . ?
O7 Y2 C18 O12 -103.67(15) . . . . ?
O14 Y2 C18 O12 94.68(14) . . . . ?
O15 Y2 C18 O12 79.23(19) . . . . ?
O11 Y2 C18 O12 162.0(2) . . . . ?
Y2 Y2 C18 O12 -2.30(11) 2_765 . . . ?
O17 Y2 C18 C17 -86.5(6) . . . . ?
O16 Y2 C18 C17 11.7(6) . . . . ?
O12 Y2 C18 C17 92.9(6) 2_765 . . . ?
O7 Y2 C18 C17 -7.3(6) . . . . ?
O14 Y2 C18 C17 -169.0(6) . . . . ?
O15 Y2 C18 C17 175.6(5) . . . . ?
O11 Y2 C18 C17 -101.7(6) . . . . ?
O12 Y2 C18 C17 96.3(6) . . . . ?
Y2 Y2 C18 C17 94.0(6) 2_765 . . . ?
